data_1572029
loop_
_publ_author_name
'Nascimento, Mitchell A.'
'LaPierre, Etienne A.'
'Patrick, Brian O.'
'Watson, Jade E. T.'
'Watanabe, Lara'
'Rawson, Jeremy'
'Hering-Junghans, Christian'
'Manners, Ian'

_publ_section_title
;
 1,3-Dipolar cyclisation reactions of nitriles with sterically encumbered
 cyclic triphosphanes: synthesis and electronic structure of
 phosphorus-rich heterocycles with tunable colour.
;
_journal_issue 30
_journal_name_full 'Chemical science'
_journal_page_first 12006
_journal_page_last 12016
_journal_paper_doi 10.1039/d4sc02497d
_journal_volume 15
_journal_year 2024
_chemical_formula_moiety 'C53 H77 N O P3, C F3 O3 S'
_chemical_formula_sum 'C54 H77 F3 N O4 P3 S'
_chemical_formula_weight 986.13
_space_group_crystal_system triclinic
_space_group_IT_number 2
_space_group_name_Hall '-P 1'
_space_group_name_H-M_alt 'P -1'
_atom_sites_solution_hydrogens geom
_audit_creation_method SHELXL-2018/3
_audit_update_record
;
2023-09-05 deposited with the CCDC.	2024-07-01 downloaded from the CCDC.
;
_cell_angle_alpha 67.221(2)
_cell_angle_beta 80.664(3)
_cell_angle_gamma 64.226(2)
_cell_formula_units_Z 2
_cell_length_a 13.7735(12)
_cell_length_b 14.3310(12)
_cell_length_c 16.4614(14)
_cell_measurement_reflns_used 9952
_cell_measurement_temperature 100(2)
_cell_measurement_theta_max 28.32
_cell_measurement_theta_min 2.50
_cell_volume 2697.7(4)
_computing_cell_refinement 'Bruker SAINT'
_computing_data_collection 'Bruker APEX2'
_computing_data_reduction 'Bruker SAINT'
_computing_molecular_graphics 'Bruker SHELXTL'
_computing_publication_material 'LinXTL v. 5.9.9 (Spasyuk, 2009)'
_computing_structure_refinement 'SHELXL-2014 (Sheldrick 2014)'
_computing_structure_solution 'SHELXS-97 (Sheldrick 2008)'
_diffrn_ambient_temperature 100(2)
_diffrn_measured_fraction_theta_full 1.000
_diffrn_measured_fraction_theta_max 0.995
_diffrn_measurement_device_type 'Bruker APEX-II CCD'
_diffrn_measurement_method '\f and \w scans'
_diffrn_radiation_type 'Mo k\a'
_diffrn_radiation_wavelength 0.71073
_diffrn_reflns_av_R_equivalents 0.0643
_diffrn_reflns_av_unetI/netI 0.0742
_diffrn_reflns_Laue_measured_fraction_full 1.000
_diffrn_reflns_Laue_measured_fraction_max 0.995
_diffrn_reflns_limit_h_max 17
_diffrn_reflns_limit_h_min -18
_diffrn_reflns_limit_k_max 18
_diffrn_reflns_limit_k_min -19
_diffrn_reflns_limit_l_max 21
_diffrn_reflns_limit_l_min -21
_diffrn_reflns_number 50897
_diffrn_reflns_point_group_measured_fraction_full 1.000
_diffrn_reflns_point_group_measured_fraction_max 0.995
_diffrn_reflns_theta_full 25.242
_diffrn_reflns_theta_max 28.391
_diffrn_reflns_theta_min 1.342
_exptl_absorpt_coefficient_mu 0.203
_exptl_absorpt_correction_T_max 0.7457
_exptl_absorpt_correction_T_min 0.6561
_exptl_absorpt_correction_type multi-scan
_exptl_absorpt_process_details 'Sadabs (Sheldrick, 1996)'
_exptl_crystal_colour Yellow
_exptl_crystal_density_diffrn 1.214
_exptl_crystal_density_method 'not measured'
_exptl_crystal_description blade
_exptl_crystal_F_000 1056
_exptl_crystal_size_max 0.27
_exptl_crystal_size_mid 0.10
_exptl_crystal_size_min 0.03
_refine_diff_density_max 0.448
_refine_diff_density_min -0.470
_refine_diff_density_rms 0.064
_refine_ls_extinction_method none
_refine_ls_goodness_of_fit_ref 1.013
_refine_ls_hydrogen_treatment constr
_refine_ls_matrix_type full
_refine_ls_number_parameters 677
_refine_ls_number_reflns 13452
_refine_ls_number_restraints 311
_refine_ls_restrained_S_all 1.008
_refine_ls_R_factor_all 0.0972
_refine_ls_R_factor_gt 0.0517
_refine_ls_shift/su_max 0.001
_refine_ls_shift/su_mean 0.000
_refine_ls_structure_factor_coef Fsqd
_refine_ls_weighting_details 'w=1/[\s^2^(Fo^2^)+(0.0516P)^2^+1.2931P] where P=(Fo^2^+2Fc^2^)/3'
_refine_ls_weighting_scheme calc
_refine_ls_wR_factor_gt 0.1099
_refine_ls_wR_factor_ref 0.1284
_reflns_Friedel_coverage 0.000
_reflns_number_gt 8867
_reflns_number_total 13452
_reflns_threshold_expression 'I > 2\s(I)'
_cod_data_source_file d4sc02497d4.cif
_cod_data_source_block im082
_cod_depositor_comments 'Adding full bibliography for 1572027--1572043.cif.'
_cod_database_code 1572029
_shelx_shelxl_version_number 2018/3
_shelx_space_group_comment
;
The symmetry employed for this shelxl refinement is uniquely defined
by the following loop, which should always be used as a source of
symmetry information in preference to the above space-group names.
They are only intended as comments.
;
_shelx_estimated_absorpt_t_min 0.947
_shelx_estimated_absorpt_t_max 0.994

loop_
_space_group_symop_operation_xyz
'x, y, z'
'-x, -y, -z'

loop_
_atom_site_label
_atom_site_type_symbol
_atom_site_fract_x
_atom_site_fract_y
_atom_site_fract_z
_atom_site_U_iso_or_equiv
_atom_site_adp_type
_atom_site_occupancy
_atom_site_site_symmetry_order
_atom_site_calc_flag
_atom_site_refinement_flags_posn
_atom_site_refinement_flags_adp
_atom_site_refinement_flags_occupancy
_atom_site_disorder_assembly
_atom_site_disorder_group
P1 P 0.70906(4) 0.19074(4) 0.20039(4) 0.01587(12) Uani 1 1 d . . . . .
P2 P 0.80498(4) 0.15076(4) 0.31515(4) 0.01538(12) Uani 1 1 d . . . . .
P3 P 0.82690(5) 0.30882(4) 0.24240(4) 0.01607(12) Uani 1 1 d . . . . .
O1 O 0.22877(14) 0.61017(14) 0.02762(12) 0.0352(4) Uani 1 1 d . . . . .
N1 N 0.69072(14) 0.38052(14) 0.20615(11) 0.0167(4) Uani 1 1 d . . . . .
H1 H 0.658451 0.449149 0.201014 0.020 Uiso 1 1 calc R U . . .
C1 C 0.63499(17) 0.33696(17) 0.18642(13) 0.0153(4) Uani 1 1 d . . . . .
C40 C 0.74606(17) 0.40372(17) 0.37973(14) 0.0169(4) Uani 1 1 d . . . . .
C2 C 0.53040(17) 0.40718(17) 0.14350(13) 0.0172(4) Uani 1 1 d . . . . .
C41 C 0.74728(18) 0.47467(17) 0.41829(15) 0.0205(5) Uani 1 1 d . . . . .
H41 H 0.696195 0.490972 0.460875 0.025 Uiso 1 1 calc R U . . .
C14 C 0.52848(17) 0.14305(17) 0.29417(14) 0.0167(4) Uani 1 1 d . . . . .
C39 C 0.82491(17) 0.37867(17) 0.31589(14) 0.0170(4) Uani 1 1 d . . . . .
C3 C 0.48499(18) 0.36832(18) 0.10094(14) 0.0207(5) Uani 1 1 d . . . . .
H3 H 0.522995 0.297317 0.099192 0.025 Uiso 1 1 calc R U . . .
C24 C 0.92818(17) 0.03290(17) 0.30281(15) 0.0180(4) Uani 1 1 d . . . . .
C13 C 0.46127(18) 0.08861(18) 0.30655(14) 0.0203(5) Uani 1 1 d . . . . .
H13 H 0.398980 0.107568 0.339526 0.024 Uiso 1 1 calc R U . . .
C42 C 0.82159(18) 0.52169(17) 0.39558(15) 0.0201(5) Uani 1 1 d . . . . .
C25 C 0.98885(17) 0.02715(18) 0.22544(15) 0.0194(5) Uani 1 1 d . . . . .
C44 C 0.90524(18) 0.42114(18) 0.29555(15) 0.0199(5) Uani 1 1 d . . . . .
C21 C 0.49998(17) 0.22284(18) 0.34284(14) 0.0189(5) Uani 1 1 d . . . . .
H21 H 0.547866 0.261657 0.321558 0.023 Uiso 1 1 calc R U . . .
C12 C 0.48353(18) 0.00738(17) 0.27169(15) 0.0204(5) Uani 1 1 d . . . . .
C18 C 0.40602(19) -0.04608(18) 0.27871(16) 0.0233(5) Uani 1 1 d . . . . .
H18 H 0.445860 -0.126679 0.304592 0.028 Uiso 1 1 calc R U . . .
C9 C 0.62095(17) 0.11684(17) 0.24166(14) 0.0164(4) Uani 1 1 d . . . . .
C36 C 0.89268(18) -0.06885(18) 0.46731(15) 0.0217(5) Uani 1 1 d . . . . .
H36 H 0.852323 0.007389 0.465980 0.026 Uiso 1 1 calc R U . . .
C10 C 0.64894(18) 0.02829(18) 0.21087(15) 0.0210(5) Uani 1 1 d . . . . .
C29 C 0.95380(18) -0.06406(17) 0.38034(15) 0.0197(5) Uani 1 1 d . . . . .
C23 C 0.38319(18) 0.31081(19) 0.32622(16) 0.0243(5) Uani 1 1 d . . . . .
H23A H 0.334479 0.275692 0.352509 0.037 Uiso 1 1 calc R U . . .
H23B H 0.369631 0.347283 0.263933 0.037 Uiso 1 1 calc R U . . .
H23C H 0.372548 0.364389 0.351835 0.037 Uiso 1 1 calc R U . . .
C30 C 0.97682(17) 0.12569(18) 0.14073(14) 0.0204(5) Uani 1 1 d . . . . .
H30 H 0.911265 0.188673 0.145615 0.024 Uiso 1 1 calc R U . . .
C48 C 0.8145(2) 0.60569(19) 0.43396(16) 0.0255(5) Uani 1 1 d . . . . .
H48 H 0.867121 0.636311 0.403126 0.031 Uiso 1 1 calc R U . . .
C27 C 1.09397(18) -0.17099(18) 0.30164(16) 0.0239(5) Uani 1 1 d . . . . .
C33 C 1.1802(2) -0.28234(19) 0.30027(17) 0.0283(5) Uani 1 1 d . . . . .
H33 H 1.193347 -0.334196 0.361386 0.034 Uiso 1 1 calc R U . . .
C4 C 0.38435(19) 0.43335(19) 0.06119(15) 0.0239(5) Uani 1 1 d . . . . .
H4 H 0.354566 0.406363 0.033313 0.029 Uiso 1 1 calc R U . . .
C7 C 0.47258(18) 0.51658(18) 0.14290(15) 0.0224(5) Uani 1 1 d . . . . .
H7 H 0.502220 0.544734 0.169762 0.027 Uiso 1 1 calc R U . . .
C28 C 1.03613(18) -0.16354(18) 0.37717(16) 0.0235(5) Uani 1 1 d . . . . .
H28 H 1.052438 -0.226836 0.427732 0.028 Uiso 1 1 calc R U . . .
C45 C 0.65946(18) 0.35878(18) 0.40948(14) 0.0193(5) Uani 1 1 d . . . . .
H45 H 0.669110 0.310677 0.377036 0.023 Uiso 1 1 calc R U . . .
C26 C 1.07022(18) -0.07554(19) 0.22721(16) 0.0238(5) Uani 1 1 d . . . . .
H26 H 1.109904 -0.079814 0.176377 0.029 Uiso 1 1 calc R U . . .
C43 C 0.90088(19) 0.49179(18) 0.33638(15) 0.0220(5) Uani 1 1 d . . . . .
H43 H 0.953395 0.519762 0.323192 0.026 Uiso 1 1 calc R U . . .
C11 C 0.57931(19) -0.02359(18) 0.22684(15) 0.0229(5) Uani 1 1 d . . . . .
H11 H 0.597833 -0.081387 0.206587 0.028 Uiso 1 1 calc R U . . .
C22 C 0.5221(2) 0.1568(2) 0.44162(15) 0.0275(5) Uani 1 1 d . . . . .
H22A H 0.505280 0.206893 0.472242 0.041 Uiso 1 1 calc R U . . .
H22B H 0.596789 0.106477 0.450720 0.041 Uiso 1 1 calc R U . . .
H22C H 0.478114 0.115560 0.463737 0.041 Uiso 1 1 calc R U . . .
C5 C 0.32828(19) 0.54023(19) 0.06364(15) 0.0261(5) Uani 1 1 d . . . . .
C46 C 0.54609(19) 0.4527(2) 0.38864(17) 0.0279(5) Uani 1 1 d . . . . .
H46A H 0.533885 0.499499 0.421376 0.042 Uiso 1 1 calc R U . . .
H46B H 0.493422 0.421610 0.404785 0.042 Uiso 1 1 calc R U . . .
H46C H 0.540054 0.495615 0.326734 0.042 Uiso 1 1 calc R U . . .
C34 C 1.1382(2) -0.3282(2) 0.25004(18) 0.0337(6) Uani 1 1 d . . . . .
H34A H 1.073544 -0.335612 0.277373 0.051 Uiso 1 1 calc R U . . .
H34B H 1.191871 -0.399417 0.251292 0.051 Uiso 1 1 calc R U . . .
H34C H 1.122809 -0.278180 0.190039 0.051 Uiso 1 1 calc R U . . .
C49 C 0.8438(2) 0.5515(2) 0.53113(17) 0.0331(6) Uani 1 1 d . . . . .
H49A H 0.847318 0.604459 0.551399 0.050 Uiso 1 1 calc R U . . .
H49B H 0.912671 0.489586 0.539720 0.050 Uiso 1 1 calc R U . . .
H49C H 0.790056 0.526295 0.563790 0.050 Uiso 1 1 calc R U . . .
C38 C 0.8114(2) -0.1174(2) 0.47416(17) 0.0301(6) Uani 1 1 d . . . . .
H38A H 0.761888 -0.071995 0.425296 0.045 Uiso 1 1 calc R U . . .
H38B H 0.772287 -0.119442 0.528266 0.045 Uiso 1 1 calc R U . . .
H38C H 0.848707 -0.191232 0.473235 0.045 Uiso 1 1 calc R U . . .
C19 C 0.3695(2) -0.0183(2) 0.18590(17) 0.0291(5) Uani 1 1 d . . . . .
H19A H 0.328856 0.060266 0.159566 0.044 Uiso 1 1 calc R U . . .
H19B H 0.325253 -0.056178 0.189461 0.044 Uiso 1 1 calc R U . . .
H19C H 0.431585 -0.041564 0.150550 0.044 Uiso 1 1 calc R U . . .
C50 C 0.7030(2) 0.70182(19) 0.41739(18) 0.0299(6) Uani 1 1 d . . . . .
H50A H 0.650114 0.675074 0.449895 0.045 Uiso 1 1 calc R U . . .
H50B H 0.686121 0.733292 0.355629 0.045 Uiso 1 1 calc R U . . .
H50C H 0.702761 0.757488 0.436237 0.045 Uiso 1 1 calc R U . . .
C6 C 0.37365(19) 0.58131(19) 0.10329(15) 0.0268(5) Uani 1 1 d . . . . .
H6 H 0.336595 0.653363 0.102947 0.032 Uiso 1 1 calc R U . . .
C37 C 0.9674(2) -0.1337(2) 0.54789(16) 0.0289(5) Uani 1 1 d . . . . .
H37A H 1.000929 -0.210888 0.555167 0.043 Uiso 1 1 calc R U . . .
H37B H 0.926230 -0.124886 0.599421 0.043 Uiso 1 1 calc R U . . .
H37C H 1.021875 -0.106150 0.539675 0.043 Uiso 1 1 calc R U . . .
C32 C 1.07288(19) 0.1569(2) 0.13191(17) 0.0291(5) Uani 1 1 d . . . . .
H32A H 1.079906 0.166807 0.184761 0.044 Uiso 1 1 calc R U . . .
H32B H 1.060822 0.224620 0.082626 0.044 Uiso 1 1 calc R U . . .
H32C H 1.137765 0.098688 0.122838 0.044 Uiso 1 1 calc R U . . .
C52 C 1.10489(19) 0.3717(2) 0.25781(17) 0.0306(6) Uani 1 1 d . . . . .
H52A H 1.104966 0.436901 0.261540 0.046 Uiso 1 1 calc R U . . .
H52B H 1.158104 0.348207 0.216176 0.046 Uiso 1 1 calc R U . . .
H52C H 1.121461 0.313592 0.314638 0.046 Uiso 1 1 calc R U . . .
C8 C 0.1732(2) 0.5636(2) 0.00113(17) 0.0354(6) Uani 1 1 d . . . . .
H8A H 0.211103 0.539853 -0.046475 0.053 Uiso 1 1 calc R U . . .
H8B H 0.101721 0.618227 -0.018019 0.053 Uiso 1 1 calc R U . . .
H8C H 0.169189 0.501131 0.049894 0.053 Uiso 1 1 calc R U . . .
C20 C 0.3079(2) -0.0122(2) 0.33566(17) 0.0303(6) Uani 1 1 d . . . . .
H20A H 0.330937 -0.032451 0.394383 0.045 Uiso 1 1 calc R U . . .
H20B H 0.263666 -0.049362 0.337216 0.045 Uiso 1 1 calc R U . . .
H20C H 0.267120 0.066556 0.311347 0.045 Uiso 1 1 calc R U . . .
C47 C 0.6725(2) 0.2888(2) 0.50742(16) 0.0312(6) Uani 1 1 d . . . . .
H47A H 0.741739 0.227217 0.517965 0.047 Uiso 1 1 calc R U . . .
H47B H 0.616840 0.261788 0.525620 0.047 Uiso 1 1 calc R U . . .
H47C H 0.667175 0.333360 0.540371 0.047 Uiso 1 1 calc R U . . .
C35 C 1.2868(2) -0.2766(2) 0.26353(18) 0.0324(6) Uani 1 1 d . . . . .
H35A H 1.278155 -0.231270 0.202105 0.049 Uiso 1 1 calc R U . . .
H35B H 1.340369 -0.349924 0.270545 0.049 Uiso 1 1 calc R U . . .
H35C H 1.309387 -0.244867 0.294728 0.049 Uiso 1 1 calc R U . . .
C15 C 0.75201(19) -0.0116(2) 0.16007(18) 0.0294(6) Uani 1 1 d . . . . .
H15 H 0.795527 0.026216 0.162383 0.035 Uiso 1 1 calc R U . . .
C51 C 0.9941(2) 0.3978(2) 0.22782(17) 0.0314(6) Uani 1 1 d . . . . .
H51 H 0.999198 0.332423 0.218327 0.038 Uiso 1 1 calc R U . . .
C31 C 0.9659(2) 0.1075(2) 0.05734(16) 0.0289(6) Uani 1 1 d . . . . .
H31A H 1.029815 0.047078 0.050174 0.043 Uiso 1 1 calc R U . . .
H31B H 0.956449 0.173667 0.007027 0.043 Uiso 1 1 calc R U . . .
H31C H 0.904526 0.090393 0.062644 0.043 Uiso 1 1 calc R U . . .
C16 C 0.8194(2) -0.1358(2) 0.2015(3) 0.0558(10) Uani 1 1 d . . . . .
H16A H 0.781029 -0.175873 0.197165 0.084 Uiso 1 1 calc R U . . .
H16B H 0.832996 -0.154343 0.262374 0.084 Uiso 1 1 calc R U . . .
H16C H 0.886715 -0.155541 0.171010 0.084 Uiso 1 1 calc R U . . .
C17 C 0.7264(3) 0.0232(3) 0.0633(2) 0.0557(9) Uani 1 1 d . . . . .
H17A H 0.680747 -0.009512 0.058595 0.084 Uiso 1 1 calc R U . . .
H17B H 0.792169 -0.001417 0.032051 0.084 Uiso 1 1 calc R U . . .
H17C H 0.690090 0.102544 0.038329 0.084 Uiso 1 1 calc R U . . .
C53 C 0.9614(2) 0.4940(3) 0.14063(18) 0.0535(9) Uani 1 1 d . . . . .
H53A H 0.891735 0.507967 0.123206 0.080 Uiso 1 1 calc R U . . .
H53B H 1.013334 0.475907 0.096518 0.080 Uiso 1 1 calc R U . . .
H53C H 0.958544 0.558983 0.146968 0.080 Uiso 1 1 calc R U . . .
O2 O 0.67738(14) 0.58845(13) 0.13511(11) 0.0288(4) Uani 1 1 d . U . . .
F2B F 0.5394(11) 0.7765(8) -0.0060(8) 0.146(6) Uani 0.5 1 d . . P A 2
F3A F 0.5713(9) 0.7858(8) -0.0219(5) 0.0567(19) Uani 0.5 1 d . U P B 1
O3B O 0.5214(14) 0.712(2) 0.1818(16) 0.071(5) Uani 0.5 1 d . U P A 2
O3A O 0.4999(15) 0.725(2) 0.1568(17) 0.073(5) Uani 0.5 1 d . U P B 1
O4A O 0.6621(15) 0.7208(19) 0.1990(12) 0.060(4) Uani 0.5 1 d . U P B 1
O4B O 0.6906(15) 0.721(2) 0.1865(13) 0.061(4) Uani 0.5 1 d . U P A 2
S1A S 0.6155(5) 0.6964(4) 0.1475(3) 0.0613(14) Uani 0.5 1 d . U P B 1
S1B S 0.6220(3) 0.6935(3) 0.14701(16) 0.0141(6) Uani 0.5 1 d . U P A 2
F2A F 0.5730(6) 0.8963(6) 0.0318(4) 0.0244(12) Uani 0.5 1 d . U P B 1
F3B F 0.5678(10) 0.8914(9) 0.0298(8) 0.096(3) Uani 0.5 1 d . U P A 2
C54B C 0.6055(16) 0.787(2) 0.0408(15) 0.055(4) Uani 0.5 1 d . U P A 2
C54A C 0.6213(12) 0.7924(15) 0.0318(13) 0.025(2) Uani 0.5 1 d D U P B 1
F1B F 0.6999(9) 0.7659(9) -0.0040(6) 0.112(5) Uani 0.5 1 d . U P A 2
F1A F 0.7224(7) 0.7711(10) 0.0089(8) 0.071(2) Uani 0.5 1 d D U P B 1

loop_
_atom_site_aniso_label
_atom_site_aniso_U_11
_atom_site_aniso_U_22
_atom_site_aniso_U_33
_atom_site_aniso_U_23
_atom_site_aniso_U_13
_atom_site_aniso_U_12
P1 0.0143(3) 0.0163(3) 0.0201(3) -0.0115(2) 0.0027(2) -0.0054(2)
P2 0.0146(3) 0.0137(3) 0.0184(3) -0.0086(2) 0.0020(2) -0.0044(2)
P3 0.0176(3) 0.0167(3) 0.0173(3) -0.0098(2) 0.0039(2) -0.0079(2)
O1 0.0247(10) 0.0339(10) 0.0347(11) -0.0089(8) -0.0102(8) -0.0005(8)
N1 0.0184(9) 0.0128(8) 0.0198(10) -0.0096(8) 0.0025(7) -0.0047(7)
C1 0.0179(11) 0.0161(10) 0.0114(10) -0.0073(8) 0.0043(8) -0.0057(8)
C40 0.0192(11) 0.0141(10) 0.0161(11) -0.0065(9) 0.0000(8) -0.0046(8)
C2 0.0187(11) 0.0178(10) 0.0130(11) -0.0056(9) 0.0020(8) -0.0062(9)
C41 0.0220(12) 0.0187(11) 0.0194(12) -0.0110(9) 0.0023(9) -0.0041(9)
C14 0.0171(11) 0.0166(10) 0.0152(11) -0.0051(9) -0.0004(8) -0.0062(9)
C39 0.0195(11) 0.0149(10) 0.0175(11) -0.0068(9) 0.0005(9) -0.0070(9)
C3 0.0204(12) 0.0221(11) 0.0190(12) -0.0097(10) 0.0037(9) -0.0071(9)
C24 0.0151(11) 0.0170(10) 0.0246(12) -0.0116(9) -0.0005(9) -0.0051(9)
C13 0.0183(11) 0.0211(11) 0.0200(12) -0.0063(9) 0.0020(9) -0.0083(9)
C42 0.0238(12) 0.0154(10) 0.0206(12) -0.0069(9) -0.0052(9) -0.0053(9)
C25 0.0164(11) 0.0207(11) 0.0256(12) -0.0140(10) 0.0014(9) -0.0068(9)
C44 0.0208(12) 0.0216(11) 0.0192(12) -0.0086(9) 0.0011(9) -0.0096(9)
C21 0.0181(11) 0.0213(11) 0.0215(12) -0.0118(9) 0.0066(9) -0.0102(9)
C12 0.0219(12) 0.0169(10) 0.0219(12) -0.0041(9) -0.0033(9) -0.0087(9)
C18 0.0245(12) 0.0184(11) 0.0280(13) -0.0051(10) -0.0026(10) -0.0114(10)
C9 0.0152(10) 0.0150(10) 0.0200(11) -0.0079(9) -0.0018(8) -0.0049(8)
C36 0.0236(12) 0.0171(11) 0.0224(12) -0.0068(9) -0.0004(9) -0.0068(9)
C10 0.0177(11) 0.0196(11) 0.0288(13) -0.0136(10) 0.0010(9) -0.0062(9)
C29 0.0177(11) 0.0168(10) 0.0266(12) -0.0099(10) -0.0031(9) -0.0059(9)
C23 0.0192(12) 0.0261(12) 0.0291(13) -0.0153(11) 0.0064(10) -0.0077(10)
C30 0.0144(11) 0.0245(11) 0.0233(12) -0.0146(10) 0.0052(9) -0.0054(9)
C48 0.0325(14) 0.0248(12) 0.0267(13) -0.0148(11) 0.0027(10) -0.0141(11)
C27 0.0217(12) 0.0197(11) 0.0314(13) -0.0135(10) -0.0002(10) -0.0055(9)
C33 0.0298(14) 0.0212(12) 0.0312(14) -0.0130(11) 0.0017(11) -0.0055(10)
C4 0.0239(12) 0.0299(12) 0.0178(12) -0.0074(10) 0.0003(9) -0.0118(10)
C7 0.0233(12) 0.0214(11) 0.0205(12) -0.0096(10) 0.0032(9) -0.0065(10)
C28 0.0226(12) 0.0154(10) 0.0285(13) -0.0060(10) -0.0013(10) -0.0055(9)
C45 0.0215(11) 0.0207(11) 0.0201(12) -0.0125(9) 0.0060(9) -0.0099(9)
C26 0.0197(12) 0.0273(12) 0.0274(13) -0.0167(11) 0.0053(9) -0.0079(10)
C43 0.0238(12) 0.0228(11) 0.0232(12) -0.0083(10) -0.0001(9) -0.0127(10)
C11 0.0256(12) 0.0190(11) 0.0293(13) -0.0126(10) -0.0016(10) -0.0095(10)
C22 0.0310(14) 0.0328(13) 0.0221(13) -0.0137(11) 0.0040(10) -0.0139(11)
C5 0.0191(12) 0.0270(12) 0.0187(12) -0.0027(10) 0.0007(9) -0.0026(10)
C46 0.0239(13) 0.0317(13) 0.0321(14) -0.0198(11) 0.0073(10) -0.0100(11)
C34 0.0361(15) 0.0219(12) 0.0444(16) -0.0207(12) 0.0022(12) -0.0059(11)
C49 0.0447(17) 0.0315(14) 0.0312(14) -0.0180(12) -0.0002(12) -0.0164(12)
C38 0.0303(14) 0.0296(13) 0.0321(14) -0.0101(11) 0.0034(11) -0.0155(11)
C19 0.0266(13) 0.0313(13) 0.0349(15) -0.0143(12) 0.0006(11) -0.0147(11)
C50 0.0327(14) 0.0215(12) 0.0406(15) -0.0181(11) 0.0003(11) -0.0094(11)
C6 0.0268(13) 0.0221(12) 0.0229(13) -0.0096(10) 0.0005(10) -0.0012(10)
C37 0.0329(14) 0.0257(12) 0.0250(13) -0.0063(11) -0.0008(11) -0.0113(11)
C32 0.0211(12) 0.0303(13) 0.0344(14) -0.0119(11) 0.0023(10) -0.0097(10)
C52 0.0239(13) 0.0366(14) 0.0369(15) -0.0186(12) 0.0083(11) -0.0153(11)
C8 0.0257(14) 0.0407(15) 0.0278(14) -0.0027(12) -0.0010(11) -0.0110(12)
C20 0.0333(14) 0.0363(14) 0.0286(14) -0.0094(11) 0.0045(11) -0.0240(12)
C47 0.0380(15) 0.0337(14) 0.0266(14) -0.0100(11) 0.0059(11) -0.0213(12)
C35 0.0261(14) 0.0289(13) 0.0378(15) -0.0194(12) 0.0012(11) -0.0012(11)
C15 0.0217(12) 0.0322(13) 0.0510(17) -0.0322(13) 0.0110(11) -0.0141(11)
C51 0.0330(14) 0.0466(15) 0.0342(15) -0.0268(13) 0.0131(11) -0.0269(13)
C31 0.0273(13) 0.0349(14) 0.0250(13) -0.0178(11) 0.0071(10) -0.0094(11)
C16 0.0236(15) 0.0352(16) 0.114(3) -0.0442(19) 0.0167(17) -0.0067(13)
C17 0.0422(18) 0.102(3) 0.052(2) -0.056(2) 0.0247(15) -0.0387(19)
C53 0.0392(18) 0.102(3) 0.0256(15) -0.0169(17) 0.0064(13) -0.0410(19)
O2 0.0359(10) 0.0187(8) 0.0336(10) -0.0074(7) -0.0015(8) -0.0137(7)
F2B 0.196(12) 0.040(5) 0.179(10) -0.045(6) -0.164(9) 0.034(5)
F3A 0.112(5) 0.036(3) 0.027(2) -0.003(2) -0.029(3) -0.032(3)
O3B 0.059(7) 0.043(7) 0.118(11) -0.047(8) 0.061(8) -0.030(7)
O3A 0.057(6) 0.036(5) 0.127(13) -0.039(7) 0.039(6) -0.025(5)
O4A 0.131(12) 0.034(5) 0.030(3) -0.005(3) -0.026(6) -0.042(8)
O4B 0.076(6) 0.037(5) 0.079(10) -0.016(7) -0.044(6) -0.018(4)
S1A 0.076(3) 0.028(2) 0.079(3) -0.0167(19) -0.013(2) -0.018(2)
S1B 0.0301(14) 0.0101(13) 0.0061(9) -0.0042(9) 0.0079(9) -0.0130(11)
F2A 0.042(3) 0.009(3) 0.020(3) -0.006(2) 0.001(2) -0.009(2)
F3B 0.142(8) 0.027(4) 0.079(6) -0.006(4) -0.026(6) -0.001(5)
C54B 0.087(9) 0.035(5) 0.032(5) -0.014(4) -0.002(5) -0.013(7)
C54A 0.035(4) 0.012(3) 0.024(4) -0.004(3) 0.003(3) -0.010(3)
F1B 0.161(10) 0.037(4) 0.054(4) 0.007(3) 0.070(6) -0.009(6)
F1A 0.037(3) 0.039(3) 0.114(6) -0.013(3) 0.026(3) -0.017(2)

loop_
_atom_type_symbol
_atom_type_description
_atom_type_scat_dispersion_real
_atom_type_scat_dispersion_imag
_atom_type_scat_source
C C 0.0033 0.0016 'International Tables Vol C Tables 4.2.6.8 and 6.1.1.4'
H H 0.0000 0.0000 'International Tables Vol C Tables 4.2.6.8 and 6.1.1.4'
F F 0.0171 0.0103 'International Tables Vol C Tables 4.2.6.8 and 6.1.1.4'
N N 0.0061 0.0033 'International Tables Vol C Tables 4.2.6.8 and 6.1.1.4'
O O 0.0106 0.0060 'International Tables Vol C Tables 4.2.6.8 and 6.1.1.4'
P P 0.1023 0.0942 'International Tables Vol C Tables 4.2.6.8 and 6.1.1.4'
S S 0.1246 0.1234 'International Tables Vol C Tables 4.2.6.8 and 6.1.1.4'

loop_
_geom_angle_atom_site_label_1
_geom_angle_atom_site_label_2
_geom_angle_atom_site_label_3
_geom_angle
_geom_angle_site_symmetry_1
_geom_angle_site_symmetry_3
_geom_angle_publ_flag
C1 P1 C9 110.97(10) . . ?
C1 P1 P2 94.28(7) . . ?
C9 P1 P2 106.71(7) . . ?
C24 P2 P1 100.03(7) . . ?
C24 P2 P3 109.03(7) . . ?
P1 P2 P3 87.97(3) . . ?
N1 P3 C39 100.38(9) . . ?
N1 P3 P2 91.43(6) . . ?
C39 P3 P2 112.51(7) . . ?
C5 O1 C8 116.5(2) . . ?
C1 N1 P3 125.17(14) . . ?
C1 N1 H1 117.4 . . ?
P3 N1 H1 117.4 . . ?
N1 C1 C2 120.47(18) . . ?
N1 C1 P1 114.52(15) . . ?
C2 C1 P1 124.23(15) . . ?
C41 C40 C39 118.1(2) . . ?
C41 C40 C45 117.54(19) . . ?
C39 C40 C45 124.39(18) . . ?
C3 C2 C7 118.3(2) . . ?
C3 C2 C1 120.50(19) . . ?
C7 C2 C1 121.2(2) . . ?
C42 C41 C40 122.6(2) . . ?
C42 C41 H41 118.7 . . ?
C40 C41 H41 118.7 . . ?
C13 C14 C9 118.49(19) . . ?
C13 C14 C21 117.35(19) . . ?
C9 C14 C21 124.06(19) . . ?
C40 C39 C44 119.95(19) . . ?
C40 C39 P3 126.46(16) . . ?
C44 C39 P3 113.10(16) . . ?
C4 C3 C2 121.3(2) . . ?
C4 C3 H3 119.4 . . ?
C2 C3 H3 119.4 . . ?
C25 C24 C29 119.37(19) . . ?
C25 C24 P2 127.66(17) . . ?
C29 C24 P2 112.63(16) . . ?
C12 C13 C14 122.8(2) . . ?
C12 C13 H13 118.6 . . ?
C14 C13 H13 118.6 . . ?
C43 C42 C41 118.21(19) . . ?
C43 C42 C48 120.9(2) . . ?
C41 C42 C48 120.8(2) . . ?
C26 C25 C24 118.4(2) . . ?
C26 C25 C30 116.58(19) . . ?
C24 C25 C30 124.97(19) . . ?
C43 C44 C39 118.6(2) . . ?
C43 C44 C51 117.8(2) . . ?
C39 C44 C51 123.57(19) . . ?
C14 C21 C22 109.39(18) . . ?
C14 C21 C23 113.05(18) . . ?
C22 C21 C23 110.96(18) . . ?
C14 C21 H21 107.7 . . ?
C22 C21 H21 107.7 . . ?
C23 C21 H21 107.7 . . ?
C11 C12 C13 117.6(2) . . ?
C11 C12 C18 119.30(19) . . ?
C13 C12 C18 123.1(2) . . ?
C20 C18 C12 114.37(19) . . ?
C20 C18 C19 109.6(2) . . ?
C12 C18 C19 109.00(19) . . ?
C20 C18 H18 107.9 . . ?
C12 C18 H18 107.9 . . ?
C19 C18 H18 107.9 . . ?
C14 C9 C10 119.22(19) . . ?
C14 C9 P1 127.12(15) . . ?
C10 C9 P1 113.54(16) . . ?
C38 C36 C37 110.96(19) . . ?
C38 C36 C29 109.40(19) . . ?
C37 C36 C29 112.95(19) . . ?
C38 C36 H36 107.8 . . ?
C37 C36 H36 107.8 . . ?
C29 C36 H36 107.8 . . ?
C11 C10 C9 119.0(2) . . ?
C11 C10 C15 118.32(19) . . ?
C9 C10 C15 122.72(19) . . ?
C28 C29 C24 119.0(2) . . ?
C28 C29 C36 116.7(2) . . ?
C24 C29 C36 124.21(19) . . ?
C21 C23 H23A 109.5 . . ?
C21 C23 H23B 109.5 . . ?
H23A C23 H23B 109.5 . . ?
C21 C23 H23C 109.5 . . ?
H23A C23 H23C 109.5 . . ?
H23B C23 H23C 109.5 . . ?
C25 C30 C31 114.26(19) . . ?
C25 C30 C32 109.41(19) . . ?
C31 C30 C32 110.04(19) . . ?
C25 C30 H30 107.6 . . ?
C31 C30 H30 107.6 . . ?
C32 C30 H30 107.6 . . ?
C49 C48 C42 111.65(19) . . ?
C49 C48 C50 111.4(2) . . ?
C42 C48 C50 110.88(19) . . ?
C49 C48 H48 107.5 . . ?
C42 C48 H48 107.5 . . ?
C50 C48 H48 107.5 . . ?
C28 C27 C26 118.3(2) . . ?
C28 C27 C33 120.4(2) . . ?
C26 C27 C33 121.3(2) . . ?
C35 C33 C27 112.9(2) . . ?
C35 C33 C34 111.6(2) . . ?
C27 C33 C34 110.0(2) . . ?
C35 C33 H33 107.4 . . ?
C27 C33 H33 107.4 . . ?
C34 C33 H33 107.4 . . ?
C3 C4 C5 118.9(2) . . ?
C3 C4 H4 120.6 . . ?
C5 C4 H4 120.6 . . ?
C6 C7 C2 120.6(2) . . ?
C6 C7 H7 119.7 . . ?
C2 C7 H7 119.7 . . ?
C27 C28 C29 122.2(2) . . ?
C27 C28 H28 118.9 . . ?
C29 C28 H28 118.9 . . ?
C40 C45 C47 110.22(19) . . ?
C40 C45 C46 111.37(18) . . ?
C47 C45 C46 111.10(19) . . ?
C40 C45 H45 108.0 . . ?
C47 C45 H45 108.0 . . ?
C46 C45 H45 108.0 . . ?
C27 C26 C25 122.7(2) . . ?
C27 C26 H26 118.7 . . ?
C25 C26 H26 118.7 . . ?
C42 C43 C44 122.4(2) . . ?
C42 C43 H43 118.8 . . ?
C44 C43 H43 118.8 . . ?
C12 C11 C10 122.5(2) . . ?
C12 C11 H11 118.7 . . ?
C10 C11 H11 118.7 . . ?
C21 C22 H22A 109.5 . . ?
C21 C22 H22B 109.5 . . ?
H22A C22 H22B 109.5 . . ?
C21 C22 H22C 109.5 . . ?
H22A C22 H22C 109.5 . . ?
H22B C22 H22C 109.5 . . ?
O1 C5 C6 115.9(2) . . ?
O1 C5 C4 123.6(2) . . ?
C6 C5 C4 120.5(2) . . ?
C45 C46 H46A 109.5 . . ?
C45 C46 H46B 109.5 . . ?
H46A C46 H46B 109.5 . . ?
C45 C46 H46C 109.5 . . ?
H46A C46 H46C 109.5 . . ?
H46B C46 H46C 109.5 . . ?
C33 C34 H34A 109.5 . . ?
C33 C34 H34B 109.5 . . ?
H34A C34 H34B 109.5 . . ?
C33 C34 H34C 109.5 . . ?
H34A C34 H34C 109.5 . . ?
H34B C34 H34C 109.5 . . ?
C48 C49 H49A 109.5 . . ?
C48 C49 H49B 109.5 . . ?
H49A C49 H49B 109.5 . . ?
C48 C49 H49C 109.5 . . ?
H49A C49 H49C 109.5 . . ?
H49B C49 H49C 109.5 . . ?
C36 C38 H38A 109.5 . . ?
C36 C38 H38B 109.5 . . ?
H38A C38 H38B 109.5 . . ?
C36 C38 H38C 109.5 . . ?
H38A C38 H38C 109.5 . . ?
H38B C38 H38C 109.5 . . ?
C18 C19 H19A 109.5 . . ?
C18 C19 H19B 109.5 . . ?
H19A C19 H19B 109.5 . . ?
C18 C19 H19C 109.5 . . ?
H19A C19 H19C 109.5 . . ?
H19B C19 H19C 109.5 . . ?
C48 C50 H50A 109.5 . . ?
C48 C50 H50B 109.5 . . ?
H50A C50 H50B 109.5 . . ?
C48 C50 H50C 109.5 . . ?
H50A C50 H50C 109.5 . . ?
H50B C50 H50C 109.5 . . ?
C7 C6 C5 120.3(2) . . ?
C7 C6 H6 119.9 . . ?
C5 C6 H6 119.9 . . ?
C36 C37 H37A 109.5 . . ?
C36 C37 H37B 109.5 . . ?
H37A C37 H37B 109.5 . . ?
C36 C37 H37C 109.5 . . ?
H37A C37 H37C 109.5 . . ?
H37B C37 H37C 109.5 . . ?
C30 C32 H32A 109.5 . . ?
C30 C32 H32B 109.5 . . ?
H32A C32 H32B 109.5 . . ?
C30 C32 H32C 109.5 . . ?
H32A C32 H32C 109.5 . . ?
H32B C32 H32C 109.5 . . ?
C51 C52 H52A 109.5 . . ?
C51 C52 H52B 109.5 . . ?
H52A C52 H52B 109.5 . . ?
C51 C52 H52C 109.5 . . ?
H52A C52 H52C 109.5 . . ?
H52B C52 H52C 109.5 . . ?
O1 C8 H8A 109.5 . . ?
O1 C8 H8B 109.5 . . ?
H8A C8 H8B 109.5 . . ?
O1 C8 H8C 109.5 . . ?
H8A C8 H8C 109.5 . . ?
H8B C8 H8C 109.5 . . ?
C18 C20 H20A 109.5 . . ?
C18 C20 H20B 109.5 . . ?
H20A C20 H20B 109.5 . . ?
C18 C20 H20C 109.5 . . ?
H20A C20 H20C 109.5 . . ?
H20B C20 H20C 109.5 . . ?
C45 C47 H47A 109.5 . . ?
C45 C47 H47B 109.5 . . ?
H47A C47 H47B 109.5 . . ?
C45 C47 H47C 109.5 . . ?
H47A C47 H47C 109.5 . . ?
H47B C47 H47C 109.5 . . ?
C33 C35 H35A 109.5 . . ?
C33 C35 H35B 109.5 . . ?
H35A C35 H35B 109.5 . . ?
C33 C35 H35C 109.5 . . ?
H35A C35 H35C 109.5 . . ?
H35B C35 H35C 109.5 . . ?
C10 C15 C17 110.5(2) . . ?
C10 C15 C16 112.6(2) . . ?
C17 C15 C16 112.2(2) . . ?
C10 C15 H15 107.1 . . ?
C17 C15 H15 107.1 . . ?
C16 C15 H15 107.1 . . ?
C53 C51 C52 111.4(2) . . ?
C53 C51 C44 109.5(2) . . ?
C52 C51 C44 113.8(2) . . ?
C53 C51 H51 107.3 . . ?
C52 C51 H51 107.3 . . ?
C44 C51 H51 107.3 . . ?
C30 C31 H31A 109.5 . . ?
C30 C31 H31B 109.5 . . ?
H31A C31 H31B 109.5 . . ?
C30 C31 H31C 109.5 . . ?
H31A C31 H31C 109.5 . . ?
H31B C31 H31C 109.5 . . ?
C15 C16 H16A 109.5 . . ?
C15 C16 H16B 109.5 . . ?
H16A C16 H16B 109.5 . . ?
C15 C16 H16C 109.5 . . ?
H16A C16 H16C 109.5 . . ?
H16B C16 H16C 109.5 . . ?
C15 C17 H17A 109.5 . . ?
C15 C17 H17B 109.5 . . ?
H17A C17 H17B 109.5 . . ?
C15 C17 H17C 109.5 . . ?
H17A C17 H17C 109.5 . . ?
H17B C17 H17C 109.5 . . ?
C51 C53 H53A 109.5 . . ?
C51 C53 H53B 109.5 . . ?
H53A C53 H53B 109.5 . . ?
C51 C53 H53C 109.5 . . ?
H53A C53 H53C 109.5 . . ?
H53B C53 H53C 109.5 . . ?
O4A S1A O3A 117.6(13) . . ?
O4A S1A O2 116.7(10) . . ?
O3A S1A O2 113.3(12) . . ?
O4A S1A C54A 105.4(11) . . ?
O3A S1A C54A 100.9(12) . . ?
O2 S1A C54A 99.3(7) . . ?
O3B S1B O2 114.3(12) . . ?
O3B S1B O4B 115.5(13) . . ?
O2 S1B O4B 113.4(9) . . ?
O3B S1B C54B 106.8(12) . . ?
O2 S1B C54B 102.8(9) . . ?
O4B S1B C54B 102.1(12) . . ?
F3B C54B F1B 105.2(16) . . ?
F3B C54B F2B 106.8(18) . . ?
F1B C54B F2B 104(2) . . ?
F3B C54B S1B 117.6(19) . . ?
F1B C54B S1B 111.5(15) . . ?
F2B C54B S1B 110.5(14) . . ?
F3A C54A F1A 111.3(16) . . ?
F3A C54A F2A 107.8(13) . . ?
F1A C54A F2A 108.8(14) . . ?
F3A C54A S1A 111.9(11) . . ?
F1A C54A S1A 109.4(12) . . ?
F2A C54A S1A 107.5(12) . . ?

loop_
_geom_bond_atom_site_label_1
_geom_bond_atom_site_label_2
_geom_bond_distance
_geom_bond_site_symmetry_2
_geom_bond_publ_flag
P1 C1 1.824(2) . ?
P1 C9 1.830(2) . ?
P1 P2 2.2262(8) . ?
P2 C24 1.853(2) . ?
P2 P3 2.2433(8) . ?
P3 N1 1.7726(19) . ?
P3 C39 1.836(2) . ?
O1 C5 1.358(3) . ?
O1 C8 1.413(3) . ?
N1 C1 1.319(3) . ?
N1 H1 0.8600 . ?
C1 C2 1.451(3) . ?
C40 C41 1.398(3) . ?
C40 C39 1.413(3) . ?
C40 C45 1.520(3) . ?
C2 C3 1.393(3) . ?
C2 C7 1.413(3) . ?
C41 C42 1.386(3) . ?
C41 H41 0.9300 . ?
C14 C13 1.397(3) . ?
C14 C9 1.410(3) . ?
C14 C21 1.523(3) . ?
C39 C44 1.419(3) . ?
C3 C4 1.384(3) . ?
C3 H3 0.9300 . ?
C24 C25 1.415(3) . ?
C24 C29 1.425(3) . ?
C13 C12 1.389(3) . ?
C13 H13 0.9300 . ?
C42 C43 1.377(3) . ?
C42 C48 1.525(3) . ?
C25 C26 1.402(3) . ?
C25 C30 1.521(3) . ?
C44 C43 1.393(3) . ?
C44 C51 1.531(3) . ?
C21 C22 1.533(3) . ?
C21 C23 1.537(3) . ?
C21 H21 0.9800 . ?
C12 C11 1.382(3) . ?
C12 C18 1.531(3) . ?
C18 C20 1.521(3) . ?
C18 C19 1.533(3) . ?
C18 H18 0.9800 . ?
C9 C10 1.423(3) . ?
C36 C38 1.525(3) . ?
C36 C37 1.529(3) . ?
C36 C29 1.532(3) . ?
C36 H36 0.9800 . ?
C10 C11 1.389(3) . ?
C10 C15 1.523(3) . ?
C29 C28 1.398(3) . ?
C23 H23A 0.9600 . ?
C23 H23B 0.9600 . ?
C23 H23C 0.9600 . ?
C30 C31 1.534(3) . ?
C30 C32 1.541(3) . ?
C30 H30 0.9800 . ?
C48 C49 1.516(3) . ?
C48 C50 1.528(3) . ?
C48 H48 0.9800 . ?
C27 C28 1.378(3) . ?
C27 C26 1.386(3) . ?
C27 C33 1.526(3) . ?
C33 C35 1.519(4) . ?
C33 C34 1.536(3) . ?
C33 H33 0.9800 . ?
C4 C5 1.398(3) . ?
C4 H4 0.9300 . ?
C7 C6 1.365(3) . ?
C7 H7 0.9300 . ?
C28 H28 0.9300 . ?
C45 C47 1.524(3) . ?
C45 C46 1.535(3) . ?
C45 H45 0.9800 . ?
C26 H26 0.9300 . ?
C43 H43 0.9300 . ?
C11 H11 0.9300 . ?
C22 H22A 0.9600 . ?
C22 H22B 0.9600 . ?
C22 H22C 0.9600 . ?
C5 C6 1.383(3) . ?
C46 H46A 0.9600 . ?
C46 H46B 0.9600 . ?
C46 H46C 0.9600 . ?
C34 H34A 0.9600 . ?
C34 H34B 0.9600 . ?
C34 H34C 0.9600 . ?
C49 H49A 0.9600 . ?
C49 H49B 0.9600 . ?
C49 H49C 0.9600 . ?
C38 H38A 0.9600 . ?
C38 H38B 0.9600 . ?
C38 H38C 0.9600 . ?
C19 H19A 0.9600 . ?
C19 H19B 0.9600 . ?
C19 H19C 0.9600 . ?
C50 H50A 0.9600 . ?
C50 H50B 0.9600 . ?
C50 H50C 0.9600 . ?
C6 H6 0.9300 . ?
C37 H37A 0.9600 . ?
C37 H37B 0.9600 . ?
C37 H37C 0.9600 . ?
C32 H32A 0.9600 . ?
C32 H32B 0.9600 . ?
C32 H32C 0.9600 . ?
C52 C51 1.522(3) . ?
C52 H52A 0.9600 . ?
C52 H52B 0.9600 . ?
C52 H52C 0.9600 . ?
C8 H8A 0.9600 . ?
C8 H8B 0.9600 . ?
C8 H8C 0.9600 . ?
C20 H20A 0.9600 . ?
C20 H20B 0.9600 . ?
C20 H20C 0.9600 . ?
C47 H47A 0.9600 . ?
C47 H47B 0.9600 . ?
C47 H47C 0.9600 . ?
C35 H35A 0.9600 . ?
C35 H35B 0.9600 . ?
C35 H35C 0.9600 . ?
C15 C17 1.525(4) . ?
C15 C16 1.525(4) . ?
C15 H15 0.9800 . ?
C51 C53 1.517(4) . ?
C51 H51 0.9800 . ?
C31 H31A 0.9600 . ?
C31 H31B 0.9600 . ?
C31 H31C 0.9600 . ?
C16 H16A 0.9600 . ?
C16 H16B 0.9600 . ?
C16 H16C 0.9600 . ?
C17 H17A 0.9600 . ?
C17 H17B 0.9600 . ?
C17 H17C 0.9600 . ?
C53 H53A 0.9600 . ?
C53 H53B 0.9600 . ?
C53 H53C 0.9600 . ?
O2 S1B 1.438(3) . ?
O2 S1A 1.484(5) . ?
F2B C54B 1.37(3) . ?
F3A C54A 1.26(3) . ?
O3B S1B 1.364(17) . ?
O3A S1A 1.458(19) . ?
O4A S1A 1.361(16) . ?
O4B S1B 1.481(17) . ?
S1A C54A 1.882(17) . ?
S1B C54B 1.72(2) . ?
F2A C54A 1.34(2) . ?
F3B C54B 1.30(3) . ?
C54B F1B 1.358(18) . ?
C54A F1A 1.313(13) . ?

loop_
_geom_torsion_atom_site_label_1
_geom_torsion_atom_site_label_2
_geom_torsion_atom_site_label_3
_geom_torsion_atom_site_label_4
_geom_torsion
_geom_torsion_site_symmetry_1
_geom_torsion_site_symmetry_2
_geom_torsion_site_symmetry_3
_geom_torsion_site_symmetry_4
_geom_torsion_publ_flag
C39 P3 N1 C1 -147.40(18) . . . . ?
P2 P3 N1 C1 -34.20(17) . . . . ?
P3 N1 C1 C2 -169.61(15) . . . . ?
P3 N1 C1 P1 0.7(2) . . . . ?
C9 P1 C1 N1 143.35(15) . . . . ?
P2 P1 C1 N1 33.63(15) . . . . ?
C9 P1 C1 C2 -46.8(2) . . . . ?
P2 P1 C1 C2 -156.48(17) . . . . ?
N1 C1 C2 C3 162.1(2) . . . . ?
P1 C1 C2 C3 -7.2(3) . . . . ?
N1 C1 C2 C7 -17.2(3) . . . . ?
P1 C1 C2 C7 173.43(16) . . . . ?
C39 C40 C41 C42 0.7(3) . . . . ?
C45 C40 C41 C42 -179.2(2) . . . . ?
C41 C40 C39 C44 2.8(3) . . . . ?
C45 C40 C39 C44 -177.2(2) . . . . ?
C41 C40 C39 P3 -168.60(17) . . . . ?
C45 C40 C39 P3 11.3(3) . . . . ?
N1 P3 C39 C40 45.5(2) . . . . ?
P2 P3 C39 C40 -50.5(2) . . . . ?
N1 P3 C39 C44 -126.48(16) . . . . ?
P2 P3 C39 C44 137.59(14) . . . . ?
C7 C2 C3 C4 -1.9(3) . . . . ?
C1 C2 C3 C4 178.7(2) . . . . ?
P1 P2 C24 C25 48.1(2) . . . . ?
P3 P2 C24 C25 -43.2(2) . . . . ?
P1 P2 C24 C29 -125.08(15) . . . . ?
P3 P2 C24 C29 143.61(14) . . . . ?
C9 C14 C13 C12 2.1(3) . . . . ?
C21 C14 C13 C12 -174.6(2) . . . . ?
C40 C41 C42 C43 -3.9(3) . . . . ?
C40 C41 C42 C48 175.1(2) . . . . ?
C29 C24 C25 C26 2.1(3) . . . . ?
P2 C24 C25 C26 -170.66(17) . . . . ?
C29 C24 C25 C30 -174.5(2) . . . . ?
P2 C24 C25 C30 12.7(3) . . . . ?
C40 C39 C44 C43 -3.2(3) . . . . ?
P3 C39 C44 C43 169.32(17) . . . . ?
C40 C39 C44 C51 179.6(2) . . . . ?
P3 C39 C44 C51 -7.8(3) . . . . ?
C13 C14 C21 C22 70.7(2) . . . . ?
C9 C14 C21 C22 -105.8(2) . . . . ?
C13 C14 C21 C23 -53.5(3) . . . . ?
C9 C14 C21 C23 130.0(2) . . . . ?
C14 C13 C12 C11 3.3(3) . . . . ?
C14 C13 C12 C18 -175.0(2) . . . . ?
C11 C12 C18 C20 175.4(2) . . . . ?
C13 C12 C18 C20 -6.4(3) . . . . ?
C11 C12 C18 C19 -61.5(3) . . . . ?
C13 C12 C18 C19 116.8(2) . . . . ?
C13 C14 C9 C10 -6.6(3) . . . . ?
C21 C14 C9 C10 169.9(2) . . . . ?
C13 C14 C9 P1 169.15(17) . . . . ?
C21 C14 C9 P1 -14.4(3) . . . . ?
C1 P1 C9 C14 -28.2(2) . . . . ?
P2 P1 C9 C14 73.3(2) . . . . ?
C1 P1 C9 C10 147.73(16) . . . . ?
P2 P1 C9 C10 -110.82(16) . . . . ?
C14 C9 C10 C11 5.6(3) . . . . ?
P1 C9 C10 C11 -170.67(18) . . . . ?
C14 C9 C10 C15 -175.0(2) . . . . ?
P1 C9 C10 C15 8.7(3) . . . . ?
C25 C24 C29 C28 -2.1(3) . . . . ?
P2 C24 C29 C28 171.72(17) . . . . ?
C25 C24 C29 C36 -178.7(2) . . . . ?
P2 C24 C29 C36 -4.9(3) . . . . ?
C38 C36 C29 C28 -78.2(2) . . . . ?
C37 C36 C29 C28 45.9(3) . . . . ?
C38 C36 C29 C24 98.5(2) . . . . ?
C37 C36 C29 C24 -137.4(2) . . . . ?
C26 C25 C30 C31 52.5(3) . . . . ?
C24 C25 C30 C31 -130.8(2) . . . . ?
C26 C25 C30 C32 -71.4(2) . . . . ?
C24 C25 C30 C32 105.3(2) . . . . ?
C43 C42 C48 C49 -110.6(3) . . . . ?
C41 C42 C48 C49 70.5(3) . . . . ?
C43 C42 C48 C50 124.5(2) . . . . ?
C41 C42 C48 C50 -54.5(3) . . . . ?
C28 C27 C33 C35 -130.1(2) . . . . ?
C26 C27 C33 C35 51.1(3) . . . . ?
C28 C27 C33 C34 104.5(3) . . . . ?
C26 C27 C33 C34 -74.3(3) . . . . ?
C2 C3 C4 C5 0.5(3) . . . . ?
C3 C2 C7 C6 1.5(3) . . . . ?
C1 C2 C7 C6 -179.2(2) . . . . ?
C26 C27 C28 C29 1.2(4) . . . . ?
C33 C27 C28 C29 -177.6(2) . . . . ?
C24 C29 C28 C27 0.4(3) . . . . ?
C36 C29 C28 C27 177.2(2) . . . . ?
C41 C40 C45 C47 -62.1(3) . . . . ?
C39 C40 C45 C47 118.0(2) . . . . ?
C41 C40 C45 C46 61.7(3) . . . . ?
C39 C40 C45 C46 -118.2(2) . . . . ?
C28 C27 C26 C25 -1.2(4) . . . . ?
C33 C27 C26 C25 177.7(2) . . . . ?
C24 C25 C26 C27 -0.5(3) . . . . ?
C30 C25 C26 C27 176.4(2) . . . . ?
C41 C42 C43 C44 3.5(3) . . . . ?
C48 C42 C43 C44 -175.5(2) . . . . ?
C39 C44 C43 C42 0.0(3) . . . . ?
C51 C44 C43 C42 177.3(2) . . . . ?
C13 C12 C11 C10 -4.4(3) . . . . ?
C18 C12 C11 C10 174.0(2) . . . . ?
C9 C10 C11 C12 0.0(4) . . . . ?
C15 C10 C11 C12 -179.5(2) . . . . ?
C8 O1 C5 C6 -169.0(2) . . . . ?
C8 O1 C5 C4 11.8(3) . . . . ?
C3 C4 C5 O1 -179.2(2) . . . . ?
C3 C4 C5 C6 1.5(3) . . . . ?
C2 C7 C6 C5 0.5(3) . . . . ?
O1 C5 C6 C7 178.7(2) . . . . ?
C4 C5 C6 C7 -2.0(4) . . . . ?
C11 C10 C15 C17 71.7(3) . . . . ?
C9 C10 C15 C17 -107.7(3) . . . . ?
C11 C10 C15 C16 -54.6(3) . . . . ?
C9 C10 C15 C16 126.0(3) . . . . ?
C43 C44 C51 C53 -79.8(3) . . . . ?
C39 C44 C51 C53 97.4(3) . . . . ?
C43 C44 C51 C52 45.7(3) . . . . ?
C39 C44 C51 C52 -137.1(2) . . . . ?
O3B S1B C54B F3B 67(2) . . . . ?
O2 S1B C54B F3B -172.5(15) . . . . ?
O4B S1B C54B F3B -54.8(19) . . . . ?
O3B S1B C54B F1B -171(2) . . . . ?
O2 S1B C54B F1B -51(2) . . . . ?
O4B S1B C54B F1B 67(2) . . . . ?
O3B S1B C54B F2B -56(2) . . . . ?
O2 S1B C54B F2B 64.5(15) . . . . ?
O4B S1B C54B F2B -177.8(16) . . . . ?
O4A S1A C54A F3A -173.7(14) . . . . ?
O3A S1A C54A F3A -50.9(17) . . . . ?
O2 S1A C54A F3A 65.2(12) . . . . ?
O4A S1A C54A F1A 62.5(18) . . . . ?
O3A S1A C54A F1A -174.7(18) . . . . ?
O2 S1A C54A F1A -58.7(16) . . . . ?
O4A S1A C54A F2A -55.5(14) . . . . ?
O3A S1A C54A F2A 67.3(16) . . . . ?
O2 S1A C54A F2A -176.7(10) . . . . ?
